data_7160458
loop_
_publ_author_name
'Presnukhina, Sofia I.'
'Baykova, Svetlana O.'
'Chukanova, Elizaveta A.'
'Metalnikova, Nadezhda M.'
'Baykov, Sergey V.'
'Soldatova, Natalia S.'
'Postnikov, Pavel S.'
'Boyarskiy, Vadim P.'

_publ_section_title
;
 Copper-catalyzed <i>N</i>-arylation of 1,2,4-oxadiazin-5(6<i>H</i>)-ones
 by diaryliodonium salts.
;
_journal_issue 17
_journal_name_full 'Organic &amp; biomolecular chemistry'
_journal_page_first 4217
_journal_page_last 4225
_journal_paper_doi 10.1039/d5ob00204d
_journal_volume 23
_journal_year 2025
_chemical_formula_moiety 'C10 H7 F3 N2 O2'
_chemical_formula_sum 'C10 H7 F3 N2 O2'
_chemical_formula_weight 244.174
_chemical_name_systematic 3-(4-(trifluoromethyl)phenyl)-4H-1,2,4-oxadiazin-5(6H)-one
_space_group_crystal_system triclinic
_space_group_IT_number 2
_space_group_name_Hall '-P 1'
_space_group_name_H-M_alt 'P -1'
_symmetry_Int_Tables_number 2
_atom_sites_solution_primary iterative
_audit_creation_date 2024-11-12
_audit_creation_method
;
Olex2 1.5
(compiled 2024.02.16 svn.r378c4104 for OlexSys, GUI svn.r6928)
;
_audit_update_record
;
2024-11-20 deposited with the CCDC.	2025-03-26 downloaded from the CCDC.
;
_cell_angle_alpha 116.505(3)
_cell_angle_beta 94.639(3)
_cell_angle_gamma 100.632(3)
_cell_formula_units_Z 4
_cell_length_a 8.2385(3)
_cell_length_b 11.3733(3)
_cell_length_c 12.0528(4)
_cell_measurement_reflns_used 7188
_cell_measurement_temperature 99.99(10)
_cell_measurement_theta_max 79.2680
_cell_measurement_theta_min 4.4810
_cell_volume 976.03(6)
_computing_cell_refinement 'CrysAlisPro 1.171.41.103a (Rigaku OD, 2021)'
_computing_data_collection 'CrysAlisPro 1.171.41.103a (Rigaku OD, 2021)'
_computing_data_reduction 'CrysAlisPro 1.171.41.103a (Rigaku OD, 2021)'
_computing_molecular_graphics 'Olex2 1.5 (Dolomanov et al., 2009)'
_computing_publication_material 'Olex2 1.5 (Dolomanov et al., 2009)'
_computing_structure_refinement 'olex2.refine 1.5 (Bourhis et al., 2015)'
_computing_structure_solution 'olex2.solve 1.5 (Bourhis et al., 2015)'
_diffrn_ambient_environment N~2~
_diffrn_ambient_temperature 99.99(10)
_diffrn_detector 'Hybrid Pixel Array Detector'
_diffrn_detector_area_resol_mean 10.0000
_diffrn_detector_type HyPix
_diffrn_measured_fraction_theta_full 0.9949
_diffrn_measured_fraction_theta_max 0.9387
_diffrn_measurement_details
;
List of Runs (angles in degrees, time in seconds):

  # Type    Start    End  Width  t~exp~   \w     \q     \k     \f   Frames
#--------------------------------------------------------------------------
  1  \w     26.00  72.00   0.50    0.15    --   47.38  77.00 -60.00   92
  2  \w     77.00 120.00   0.50    0.15    --   47.38  77.00 -60.00   86
  3  \w     99.00 130.00   0.50    0.60    --  113.25  61.00-150.00   62
  4  \w    139.00 177.00   0.50    0.60    --  113.25  61.00-150.00   76
  5  \w    121.00 172.00   0.50    0.60    --  113.25  30.00-120.00  102
  6  \w     92.00 178.00   0.50    0.60    --  113.25  77.00 120.00  172
  7  \w     56.00  81.00   0.50    0.60    --  113.25 -94.00-120.00   50
  8  \w     79.00 120.00   0.50    0.60    --  113.25-140.00-105.00   82
  9  \w     59.00 103.00   0.50    0.15    --   47.38-140.00-105.00   88
 10  \w     42.00  80.00   0.50    0.60    --  113.25-125.00 -30.00   76
 11  \w     83.00 109.00   0.50    0.60    --  113.25-125.00 -30.00   52
 12  \w     45.00  96.00   0.50    0.60    --  113.25-125.00   0.00  102
 13  \w     41.00  89.00   0.50    0.15    --   47.38-129.00  68.00   96
 14  \w     43.00 106.00   0.50    0.60    --  113.25-125.00 150.00  126
 15  \w     42.00 101.00   0.50    0.60    --  113.25-125.00 120.00  118
 16  \w     73.00  99.00   0.50    0.60    --  113.25-129.00  68.00   52
 17  \w     42.00  84.00   0.50    0.60    --  113.25 -77.00  30.00   84
 18  \w     45.00  71.00   0.50    0.60    --  113.25 -61.00  60.00   52
 19  \w     79.00 106.00   0.50    0.60    --  113.25 -77.00  90.00   54
 20  \w     45.00  70.00   0.50    0.60    --  113.25 -61.00 -60.00   50
 21  \w     42.00  67.00   0.50    0.60    --  113.25 -61.00 -90.00   50
 22  \w     43.00  70.00   0.50    0.60    --  113.25 -61.00-120.00   54
 23  \w     42.00  68.00   0.50    0.60    --  113.25 -61.00-150.00   52
 24  \w     95.00 129.00   0.50    0.60    --  113.25 140.00 -45.00   68
 25  \w     71.00  96.00   0.50    0.15    --   47.38 129.00 140.00   50
 26  \w     73.00  98.00   0.50    0.60    --  113.25 129.00 140.00   50
 27  \w    101.00 139.00   0.50    0.60    --  113.25 129.00 140.00   76
 28  \w     73.00 106.00   0.50    0.15    --   47.38 140.00 -45.00   66
 29  \w     75.00 119.00   0.50    0.15    --   47.38 125.00-180.00   88
 30  \w    -26.00  28.00   0.50    0.15    --  -47.38  19.00 -90.00  108
 31  \w    -25.00  20.00   0.50    0.15    --  -47.38  19.00 -30.00   90
 32  \w    -23.00  28.00   0.50    0.15    --  -47.38  19.00-180.00  102
 33  \w    -71.00 -42.00   0.50    0.60    -- -106.00  61.00-150.00   58
 34  \w    -71.00 -46.00   0.50    0.60    -- -106.00  61.00 -30.00   50
 35  \w   -108.00 -66.00   0.50    0.60    -- -106.00 110.00  36.79   84
 36  \w   -122.00 -93.00   0.50    0.60    -- -106.00 140.00 -45.00   58
 37  \w    -84.00 -34.00   0.50    0.60    -- -106.00 125.00-180.00  100
 38  \w    -73.00 -46.00   0.50    0.60    -- -106.00 125.00-120.00   54
 39  \w   -111.00 -82.00   0.50    0.60    -- -106.00 125.00-120.00   58
 40  \w    -86.00 -61.00   0.50    0.15    --  -47.38 140.00 -45.00   50
 41  \w   -115.00 -33.00   0.50    0.60    -- -106.00 129.00 140.00  164
 42  \w    -78.00 -52.00   0.50    0.15    --  -47.38 129.00 140.00   52
 43  \w   -118.00 -93.00   0.50    0.60    -- -106.00 -15.00 120.00   50
 44  \w   -176.00-129.00   0.50    0.60    -- -106.00 -15.00 120.00   94
 45  \w   -127.00-102.00   0.50    0.60    -- -106.00 -30.00 -30.00   50
 46  \w   -174.00-106.00   0.50    0.60    -- -106.00 -61.00 -90.00  136
 47  \w   -172.00-147.00   0.50    0.60    -- -106.00 -30.00 -30.00   50
 48  \w   -143.00 -92.00   0.50    0.60    -- -106.00-125.00  30.00  102
 49  \w   -111.00 -73.00   0.50    0.15    --  -47.38-129.00  68.00   76
 50  \w   -116.00 -90.00   0.50    0.15    --  -47.38-140.00-105.00   52
 51  \w   -149.00 -64.00   0.50    0.60    -- -106.00-140.00-105.00  170
;
_diffrn_measurement_device 'four-circle diffractometer'
_diffrn_measurement_device_type 'XtaLAB Synergy, Single source at home/near, HyPix'
_diffrn_measurement_method '\w scans'
_diffrn_orient_matrix_type 'CrysAlisPro convention (1999,Acta A55,543-557)'
_diffrn_orient_matrix_UB_11 0.0168523000
_diffrn_orient_matrix_UB_12 0.1501609000
_diffrn_orient_matrix_UB_13 0.0350677000
_diffrn_orient_matrix_UB_21 -0.0402849000
_diffrn_orient_matrix_UB_22 -0.0391878000
_diffrn_orient_matrix_UB_23 -0.1409519000
_diffrn_orient_matrix_UB_31 -0.1886366000
_diffrn_orient_matrix_UB_32 -0.0178720000
_diffrn_orient_matrix_UB_33 0.0055473000
_diffrn_radiation_monochromator mirror
_diffrn_radiation_probe x-ray
_diffrn_radiation_type 'Cu K\a'
_diffrn_radiation_wavelength 1.54184
_diffrn_reflns_av_R_equivalents 0.0486
_diffrn_reflns_av_unetI/netI 0.0474
_diffrn_reflns_Laue_measured_fraction_full 0.9949
_diffrn_reflns_Laue_measured_fraction_max 0.9387
_diffrn_reflns_limit_h_max 7
_diffrn_reflns_limit_h_min -10
_diffrn_reflns_limit_k_max 14
_diffrn_reflns_limit_k_min -14
_diffrn_reflns_limit_l_max 15
_diffrn_reflns_limit_l_min -15
_diffrn_reflns_number 12441
_diffrn_reflns_point_group_measured_fraction_full 0.9949
_diffrn_reflns_point_group_measured_fraction_max 0.9387
_diffrn_reflns_theta_full 67.6840
_diffrn_reflns_theta_max 80.01
_diffrn_reflns_theta_min 4.17
_diffrn_source 'micro-focus sealed X-ray tube'
_diffrn_source_type 'PhotonJet (Cu) X-ray Source'
_exptl_absorpt_coefficient_mu 1.373
_exptl_absorpt_correction_T_max 1.00000
_exptl_absorpt_correction_T_min 0.82153
_exptl_absorpt_correction_type multi-scan
_exptl_absorpt_process_details
;
CrysAlisPro 1.171.41.103a (Rigaku Oxford Diffraction, 2021)
Empirical absorption correction using spherical harmonics,
implemented in SCALE3 ABSPACK scaling algorithm.
;
_exptl_crystal_colour 'clear light colourless'
_exptl_crystal_colour_lustre clear
_exptl_crystal_colour_modifier light
_exptl_crystal_colour_primary colourless
_exptl_crystal_density_diffrn 1.662
_exptl_crystal_description prism
_exptl_crystal_F_000 498.355
_exptl_crystal_preparation -
_exptl_crystal_recrystallization_method 'Re-crystallisation from solvent: DMSO'
_exptl_crystal_size_max 0.28
_exptl_crystal_size_mid 0.08
_exptl_crystal_size_min 0.03
_refine_diff_density_max 0.5013
_refine_diff_density_min -0.5385
_refine_diff_density_rms 0.1128
_refine_ls_d_res_high 0.7828
_refine_ls_d_res_low 10.5987
_refine_ls_goodness_of_fit_ref 1.0471
_refine_ls_hydrogen_treatment refall
_refine_ls_matrix_type full
_refine_ls_number_constraints 0
_refine_ls_number_parameters 363
_refine_ls_number_reflns 4010
_refine_ls_number_restraints 0
_refine_ls_restrained_S_all 1.0471
_refine_ls_R_factor_all 0.0594
_refine_ls_R_factor_gt 0.0505
_refine_ls_shift/su_max -0.0003
_refine_ls_shift/su_mean 0.0001
_refine_ls_structure_factor_coef Fsqd
_refine_ls_weighting_details 'w=1/[\s^2^(Fo^2^)+(0.0816P)^2^+0.5690P] where P=(Fo^2^+2Fc^2^)/3'
_refine_ls_weighting_scheme calc
_refine_ls_wR_factor_gt 0.1420
_refine_ls_wR_factor_ref 0.1480
_reflns_Friedel_coverage 0.0
_reflns_limit_h_max 10
_reflns_limit_h_min -10
_reflns_limit_k_max 12
_reflns_limit_k_min -14
_reflns_limit_l_max 15
_reflns_limit_l_min 0
_reflns_number_gt 3459
_reflns_number_total 4010
_reflns_threshold_expression I>=2u(I)
_cod_data_source_file d5ob00204d2.cif
_cod_data_source_block UBJ-988
_cod_depositor_comments 'Adding full bibliography for 7160455--7160458.cif.'
_cod_database_code 7160458
_chemical_oxdiff_formula 'C10 H7 F3 N2 O2'
_olex2_refinement_description
;
;
_olex2_exptl_crystal_mounting_method -
_olex2_submission_special_instructions 'No special instructions were received'
_oxdiff_exptl_absorpt_empirical_details
;
Empirical correction (ABSPACK) includes:
- Absorption correction using spherical harmonics
- Frame scaling
;
_oxdiff_exptl_absorpt_empirical_full_max 1.432
_oxdiff_exptl_absorpt_empirical_full_min 0.332

loop_
_space_group_symop_id
_space_group_symop_operation_xyz
1 x,y,z
2 -x,-y,-z

loop_
_atom_site_label
_atom_site_type_symbol
_atom_site_fract_x
_atom_site_fract_y
_atom_site_fract_z
_atom_site_U_iso_or_equiv
_atom_site_adp_type
_atom_site_occupancy
_atom_site_refinement_flags_posn
F1 F 0.49450(16) 0.38365(13) 0.52584(11) 0.0339(3) Uani 1.000000 .
F3a F 0.32668(16) 0.83176(14) 0.54351(12) 0.0366(3) Uani 1.000000 .
F2 F 0.24334(16) 0.38363(13) 0.56024(11) 0.0331(3) Uani 1.000000 .
F3 F 0.30393(17) 0.19568(12) 0.44341(10) 0.0340(3) Uani 1.000000 .
F1a F 0.13696(19) 0.64580(14) 0.48078(13) 0.0407(3) Uani 1.000000 .
F2a F 0.07077(18) 0.83806(15) 0.56114(11) 0.0397(3) Uani 1.000000 .
C5a C 0.0499(2) 0.76123(19) 0.12919(18) 0.0222(4) Uani 1.000000 .
C3a C 0.0192(3) 0.6477(2) 0.25751(19) 0.0253(4) Uani 1.000000 .
C2a C 0.1316(3) 0.7595(2) 0.35719(18) 0.0241(4) Uani 1.000000 .
C6 C 0.3518(3) 0.1786(2) 0.78385(18) 0.0247(4) Uani 1.000000 .
C5 C 0.4847(2) 0.27375(19) 0.88008(17) 0.0211(4) Uani 1.000000 .
C2 C 0.4067(2) 0.29793(19) 0.66311(17) 0.0234(4) Uani 1.000000 .
C1 C 0.3629(3) 0.3147(2) 0.54869(18) 0.0257(4) Uani 1.000000 .
C1a C 0.1669(3) 0.7677(2) 0.4843(2) 0.0302(4) Uani 1.000000 .
C7 C 0.3129(3) 0.1915(2) 0.67604(18) 0.0251(4) Uani 1.000000 .
C6a C 0.1643(3) 0.8715(2) 0.22917(19) 0.0288(4) Uani 1.000000 .
C7a C 0.2057(3) 0.8701(2) 0.34233(18) 0.0286(4) Uani 1.000000 .
C8 C 0.5346(2) 0.26421(18) 0.99641(17) 0.0213(4) Uani 1.000000 .
C10a C 0.0761(2) 0.85235(19) -0.13013(18) 0.0238(4) Uani 1.000000 .
C4 C 0.5762(3) 0.3811(2) 0.86625(18) 0.0246(4) Uani 1.000000 .
O1a O -0.18983(17) 0.69407(15) -0.17063(13) 0.0276(3) Uani 1.000000 .
O2a O 0.16684(19) 0.93111(15) -0.15568(13) 0.0310(3) Uani 1.000000 .
N2 N 0.4444(2) 0.15869(16) 1.01338(15) 0.0231(3) Uani 1.000000 .
C4a C -0.0199(3) 0.64883(19) 0.14422(18) 0.0241(4) Uani 1.000000 .
C8a C -0.0041(2) 0.76422(19) 0.01021(17) 0.0217(4) Uani 1.000000 .
O2 O 0.3734(2) 0.07763(15) 1.14876(13) 0.0309(3) Uani 1.000000 .
O1 O 0.71219(17) 0.33497(15) 1.18150(12) 0.0261(3) Uani 1.000000 .
N1 N 0.6642(2) 0.35350(17) 1.07560(15) 0.0245(4) Uani 1.000000 .
N1a N -0.1379(2) 0.67705(18) -0.06397(15) 0.0258(4) Uani 1.000000 .
C3 C 0.5390(3) 0.39272(19) 0.75847(19) 0.0252(4) Uani 1.000000 .
N2a N 0.0883(2) 0.86426(17) -0.01255(15) 0.0234(3) Uani 1.000000 .
C10 C 0.4549(2) 0.16479(19) 1.12858(17) 0.0238(4) Uani 1.000000 .
C9 C 0.5750(2) 0.2909(2) 1.23056(17) 0.0237(4) Uani 1.000000 .
C9a C -0.0570(3) 0.7308(2) -0.22694(18) 0.0249(4) Uani 1.000000 .
H9a H 0.514(3) 0.365(2) 1.270(2) 0.022(5) Uiso 1.000000 .
H9b H 0.624(3) 0.275(3) 1.296(2) 0.025(6) Uiso 1.000000 .
H9aa H -0.109(3) 0.752(3) -0.289(2) 0.033(7) Uiso 1.000000 .
H4 H 0.666(3) 0.446(3) 0.931(2) 0.027(6) Uiso 1.000000 .
H9ab H -0.001(3) 0.657(3) -0.271(2) 0.022(5) Uiso 1.000000 .
H2 H 0.369(4) 0.091(3) 0.955(3) 0.037(7) Uiso 1.000000 .
H6a H 0.213(4) 0.946(3) 0.219(3) 0.044(8) Uiso 1.000000 .
H4a H -0.097(3) 0.573(3) 0.075(3) 0.035(7) Uiso 1.000000 .
H7 H 0.219(3) 0.127(3) 0.610(2) 0.032(6) Uiso 1.000000 .
H3a H -0.032(4) 0.570(3) 0.272(3) 0.041(7) Uiso 1.000000 .
H7a H 0.283(3) 0.944(3) 0.409(3) 0.032(6) Uiso 1.000000 .
H2a H 0.171(4) 0.927(3) 0.044(3) 0.042(8) Uiso 1.000000 .
H6 H 0.287(4) 0.107(3) 0.790(2) 0.035(7) Uiso 1.000000 .
H3 H 0.609(4) 0.465(3) 0.749(2) 0.037(7) Uiso 1.000000 .

loop_
_atom_site_aniso_label
_atom_site_aniso_U_11
_atom_site_aniso_U_22
_atom_site_aniso_U_33
_atom_site_aniso_U_12
_atom_site_aniso_U_13
_atom_site_aniso_U_23
F1 0.0395(7) 0.0369(7) 0.0316(6) 0.0024(5) 0.0079(5) 0.0239(6)
F3a 0.0360(7) 0.0420(7) 0.0323(6) 0.0004(6) -0.0039(5) 0.0230(6)
F2 0.0401(7) 0.0337(6) 0.0316(6) 0.0137(5) 0.0045(5) 0.0191(5)
F3 0.0525(8) 0.0253(6) 0.0197(5) 0.0042(5) 0.0003(5) 0.0100(5)
F1a 0.0529(8) 0.0369(7) 0.0382(7) -0.0004(6) -0.0029(6) 0.0290(6)
F2a 0.0451(8) 0.0516(8) 0.0231(6) 0.0097(6) 0.0099(5) 0.0183(6)
C5a 0.0252(9) 0.0209(8) 0.0227(9) 0.0051(7) 0.0068(7) 0.0120(7)
C3a 0.0293(10) 0.0221(9) 0.0276(9) 0.0047(8) 0.0062(8) 0.0148(8)
C2a 0.0289(10) 0.0231(9) 0.0228(9) 0.0051(8) 0.0060(7) 0.0132(8)
C6 0.0282(10) 0.0218(9) 0.0241(9) 0.0013(8) 0.0051(7) 0.0127(7)
C5 0.0222(9) 0.0199(8) 0.0221(9) 0.0043(7) 0.0050(7) 0.0109(7)
C2 0.0286(10) 0.0212(9) 0.0222(9) 0.0068(7) 0.0064(7) 0.0114(7)
C1 0.0318(10) 0.0210(9) 0.0237(9) 0.0035(8) 0.0049(7) 0.0113(7)
C1a 0.0328(11) 0.0292(10) 0.0291(10) -0.0002(8) 0.0022(8) 0.0178(8)
C7 0.0283(10) 0.0214(9) 0.0224(9) 0.0006(8) 0.0018(7) 0.0103(7)
C6a 0.0408(12) 0.0207(9) 0.0237(9) -0.0010(8) 0.0042(8) 0.0128(8)
C7a 0.0374(11) 0.0232(9) 0.0213(9) -0.0010(8) 0.0026(8) 0.0109(8)
C8 0.0252(9) 0.0189(8) 0.0218(9) 0.0058(7) 0.0073(7) 0.0108(7)
C10a 0.0279(10) 0.0220(9) 0.0235(9) 0.0046(7) 0.0039(7) 0.0130(7)
C4 0.0251(10) 0.0212(9) 0.0258(9) 0.0006(8) 0.0005(7) 0.0123(8)
O1a 0.0229(7) 0.0373(8) 0.0264(7) 0.0017(6) 0.0013(5) 0.0209(6)
O2a 0.0405(9) 0.0265(7) 0.0238(7) -0.0049(6) 0.0010(6) 0.0157(6)
N2 0.0288(9) 0.0186(7) 0.0197(8) 0.0004(7) 0.0015(6) 0.0097(6)
C4a 0.0263(10) 0.0206(9) 0.0232(9) 0.0006(7) 0.0032(7) 0.0105(8)
C8a 0.0256(9) 0.0195(8) 0.0220(9) 0.0046(7) 0.0063(7) 0.0117(7)
O2 0.0416(8) 0.0253(7) 0.0243(7) -0.0031(6) 0.0011(6) 0.0156(6)
O1 0.0256(7) 0.0310(7) 0.0234(7) 0.0024(6) 0.0016(5) 0.0164(6)
N1 0.0258(8) 0.0274(8) 0.0226(8) 0.0029(7) 0.0019(6) 0.0155(7)
N1a 0.0266(9) 0.0297(8) 0.0238(8) 0.0024(7) 0.0030(6) 0.0169(7)
C3 0.0286(10) 0.0204(9) 0.0281(10) 0.0019(8) 0.0041(8) 0.0145(8)
N2a 0.0297(9) 0.0198(7) 0.0205(8) 0.0009(7) 0.0027(6) 0.0116(6)
C10 0.0274(10) 0.0227(9) 0.0227(9) 0.0044(7) 0.0040(7) 0.0126(7)
C9 0.0258(10) 0.0238(9) 0.0209(9) 0.0017(7) 0.0026(7) 0.0118(7)
C9a 0.0253(10) 0.0268(9) 0.0234(9) 0.0026(8) 0.0026(7) 0.0143(8)

loop_
_atom_type_symbol
_atom_type_scat_dispersion_real
_atom_type_scat_dispersion_imag
_atom_type_scat_Cromer_Mann_a1
_atom_type_scat_Cromer_Mann_a2
_atom_type_scat_Cromer_Mann_a3
_atom_type_scat_Cromer_Mann_a4
_atom_type_scat_Cromer_Mann_b1
_atom_type_scat_Cromer_Mann_b2
_atom_type_scat_Cromer_Mann_b3
_atom_type_scat_Cromer_Mann_b4
_atom_type_scat_Cromer_Mann_c
_atom_type_scat_source
_atom_type_scat_dispersion_source
C 0.01788 0.00908 2.31000 1.02000 1.58860 0.86500 20.84390 10.20750 0.56870 51.65120 0.21560 'International Tables Volume C Table 6.1.1.4 (pp. 500-502)' 'Brennan, Cowan, Rev. Sci. Instrum., 1992, 63, 850'
F 0.07327 0.05351 3.53920 2.64120 1.51700 1.02430 10.28250 4.29440 0.26150 26.14760 0.27760 'International Tables Volume C Table 6.1.1.4 (pp. 500-502)' 'Brennan, Cowan, Rev. Sci. Instrum., 1992, 63, 850'
H 0.00000 0.00000 0.49300 0.32291 0.14019 0.04081 10.51090 26.12570 3.14236 57.79970 0.00304 'International Tables Volume C Table 6.1.1.4 (pp. 500-502)' 'Brennan, Cowan, Rev. Sci. Instrum., 1992, 63, 850'
N 0.03110 0.01806 12.21260 3.13220 2.01250 1.16630 0.00570 9.89330 28.99750 0.58260 -11.52900 'International Tables Volume C Table 6.1.1.4 (pp. 500-502)' 'Brennan, Cowan, Rev. Sci. Instrum., 1992, 63, 850'
O 0.04960 0.03234 3.04850 2.28680 1.54630 0.86700 13.27710 5.70110 0.32390 32.90890 0.25080 'International Tables Volume C Table 6.1.1.4 (pp. 500-502)' 'Brennan, Cowan, Rev. Sci. Instrum., 1992, 63, 850'

loop_
_geom_angle_atom_site_label_1
_geom_angle_atom_site_label_2
_geom_angle_atom_site_label_3
_geom_angle
_geom_angle_site_symmetry_1
_geom_angle_site_symmetry_3
_geom_angle_publ_flag
C4a C5a C6a 118.99(17) . . ?
C8a C5a C6a 121.14(17) . . ?
C8a C5a C4a 119.81(17) . . ?
C4a C3a C2a 119.49(18) . . ?
H3a C3a C2a 117.9(16) . . ?
H3a C3a C4a 122.6(16) . . ?
C1a C2a C3a 121.36(17) . . ?
C7a C2a C3a 120.22(17) . . ?
C7a C2a C1a 118.30(18) . . ?
C7 C6 C5 119.87(18) . . ?
H6 C6 C5 121.7(17) . . ?
H6 C6 C7 118.4(17) . . ?
C8 C5 C6 122.49(17) . . ?
C4 C5 C6 119.10(17) . . ?
C4 C5 C8 118.40(17) . . ?
C7 C2 C1 120.59(17) . . ?
C3 C2 C1 119.28(17) . . ?
C3 C2 C7 120.09(17) . . ?
F2 C1 F1 105.82(16) . . ?
F3 C1 F1 106.80(15) . . ?
F3 C1 F2 106.12(16) . . ?
C2 C1 F1 112.60(16) . . ?
C2 C1 F2 112.24(16) . . ?
C2 C1 F3 112.74(16) . . ?
F1a C1a F3a 106.78(17) . . ?
F2a C1a F3a 105.86(17) . . ?
F2a C1a F1a 106.54(17) . . ?
C2a C1a F3a 112.73(17) . . ?
C2a C1a F1a 113.32(17) . . ?
C2a C1a F2a 111.12(17) . . ?
C2 C7 C6 120.24(18) . . ?
H7 C7 C6 120.0(16) . . ?
H7 C7 C2 119.8(16) . . ?
C7a C6a C5a 120.31(18) . . ?
H6a C6a C5a 119.1(18) . . ?
H6a C6a C7a 120.5(18) . . ?
C6a C7a C2a 120.07(19) . . ?
H7a C7a C2a 119.7(17) . . ?
H7a C7a C6a 120.2(17) . . ?
N2 C8 C5 119.66(16) . . ?
N1 C8 C5 117.08(16) . . ?
N1 C8 N2 123.23(17) . . ?
N2a C10a O2a 123.18(18) . . ?
C9a C10a O2a 123.17(17) . . ?
C9a C10a N2a 113.63(16) . . ?
C3 C4 C5 120.97(18) . . ?
H4 C4 C5 119.7(16) . . ?
H4 C4 C3 119.3(16) . . ?
C9a O1a N1a 115.21(14) . . ?
C10 N2 C8 121.38(16) . . ?
H2 N2 C8 123.7(19) . . ?
H2 N2 C10 114.5(19) . . ?
C3a C4a C5a 120.88(18) . . ?
H4a C4a C5a 118.6(17) . . ?
H4a C4a C3a 120.6(17) . . ?
N1a C8a C5a 117.66(16) . . ?
N2a C8a C5a 118.71(17) . . ?
N2a C8a N1a 123.57(17) . . ?
C9 O1 N1 114.61(14) . . ?
O1 N1 C8 114.73(15) . . ?
C8a N1a O1a 114.30(15) . . ?
C4 C3 C2 119.71(18) . . ?
H3 C3 C2 121.0(16) . . ?
H3 C3 C4 119.2(16) . . ?
C8a N2a C10a 121.48(17) . . ?
H2a N2a C10a 117(2) . . ?
H2a N2a C8a 120(2) . . ?
O2 C10 N2 123.66(18) . . ?
C9 C10 N2 113.51(16) . . ?
C9 C10 O2 122.83(17) . . ?
C10 C9 O1 110.69(15) . . ?
H9a C9 O1 110.3(13) . . ?
H9a C9 C10 110.0(13) . . ?
H9b C9 O1 105.9(15) . . ?
H9b C9 C10 111.6(15) . . ?
H9b C9 H9a 108.3(19) . . ?
O1a C9a C10a 111.26(15) . . ?
H9aa C9a C10a 110.3(16) . . ?
H9aa C9a O1a 105.8(16) . . ?
H9ab C9a C10a 107.8(14) . . ?
H9ab C9a O1a 113.4(14) . . ?
H9ab C9a H9aa 108(2) . . ?

loop_
_geom_bond_atom_site_label_1
_geom_bond_atom_site_label_2
_geom_bond_distance
_geom_bond_site_symmetry_2
_geom_bond_publ_flag
F1 C1 1.339(2) . ?
F3a C1a 1.343(3) . ?
F2 C1 1.347(2) . ?
F3 C1 1.343(2) . ?
F1a C1a 1.343(2) . ?
F2a C1a 1.348(3) . ?
C5a C6a 1.395(3) . ?
C5a C4a 1.396(3) . ?
C5a C8a 1.484(3) . ?
C3a C2a 1.393(3) . ?
C3a C4a 1.383(3) . ?
C3a H3a 1.00(3) . ?
C2a C1a 1.493(3) . ?
C2a C7a 1.387(3) . ?
C6 C5 1.398(3) . ?
C6 C7 1.391(3) . ?
C6 H6 0.92(3) . ?
C5 C8 1.485(2) . ?
C5 C4 1.396(3) . ?
C2 C1 1.499(3) . ?
C2 C7 1.389(3) . ?
C2 C3 1.389(3) . ?
C7 H7 0.97(3) . ?
C6a C7a 1.387(3) . ?
C6a H6a 0.93(3) . ?
C7a H7a 0.93(3) . ?
C8 N2 1.396(2) . ?
C8 N1 1.286(3) . ?
C10a O2a 1.222(2) . ?
C10a N2a 1.355(2) . ?
C10a C9a 1.506(3) . ?
C4 C3 1.380(3) . ?
C4 H4 0.95(3) . ?
O1a N1a 1.427(2) . ?
O1a C9a 1.428(2) . ?
N2 C10 1.354(2) . ?
N2 H2 0.86(3) . ?
C4a H4a 0.96(3) . ?
C8a N1a 1.282(3) . ?
C8a N2a 1.393(2) . ?
O2 C10 1.220(2) . ?
O1 N1 1.421(2) . ?
O1 C9 1.429(2) . ?
C3 H3 0.97(3) . ?
N2a H2a 0.87(3) . ?
C10 C9 1.501(3) . ?
C9 H9a 1.02(2) . ?
C9 H9b 0.96(3) . ?
C9a H9aa 0.97(3) . ?
C9a H9ab 0.99(2) . ?

loop_
_geom_torsion_atom_site_label_1
_geom_torsion_atom_site_label_2
_geom_torsion_atom_site_label_3
_geom_torsion_atom_site_label_4
_geom_torsion
_geom_torsion_site_symmetry_1
_geom_torsion_site_symmetry_2
_geom_torsion_site_symmetry_3
_geom_torsion_site_symmetry_4
_geom_torsion_publ_flag
F1 C1 C2 C7 -155.66(16) . . . . ?
F1 C1 C2 C3 26.5(2) . . . . ?
F3a C1a C2a C3a 145.72(17) . . . . ?
F3a C1a C2a C7a -38.3(2) . . . . ?
F2 C1 C2 C7 85.05(18) . . . . ?
F2 C1 C2 C3 -92.79(18) . . . . ?
F3 C1 C2 C7 -34.7(2) . . . . ?
F3 C1 C2 C3 147.43(17) . . . . ?
F1a C1a C2a C3a 24.3(2) . . . . ?
F1a C1a C2a C7a -159.73(18) . . . . ?
F2a C1a C2a C3a -95.64(19) . . . . ?
F2a C1a C2a C7a 80.35(19) . . . . ?
C5a C6a C7a C2a -0.8(3) . . . . ?
C5a C4a C3a C2a -0.9(2) . . . . ?
C5a C8a N1a O1a 174.67(16) . . . . ?
C5a C8a N2a C10a 161.86(17) . . . . ?
C3a C2a C7a C6a 1.9(2) . . . . ?
C6 C5 C8 N2 -1.5(2) . . . . ?
C6 C5 C8 N1 176.49(19) . . . . ?
C6 C5 C4 C3 -1.2(2) . . . . ?
C6 C7 C2 C1 -178.45(18) . . . . ?
C6 C7 C2 C3 -0.6(2) . . . . ?
C5 C8 N2 C10 -162.36(17) . . . . ?
C5 C8 N1 O1 -176.48(15) . . . . ?
C5 C4 C3 C2 1.2(2) . . . . ?
C8 N2 C10 O2 176.94(18) . . . . ?
C8 N2 C10 C9 -2.0(2) . . . . ?
C8 N1 O1 C9 -38.96(19) . . . . ?
C10a N2a C8a N1a -21.0(2) . . . . ?
C10a C9a O1a N1a -51.95(18) . . . . ?
O1a N1a C8a N2a -2.53(19) . . . . ?
N2 C10 C9 O1 -32.60(18) . . . . ?
O2 C10 C9 O1 148.4(2) . . . . ?
